data_7242867
loop_
_publ_author_name
'Thushara, Nadini'
'Darshani, Taniya'
'Samarakoon, Sameera R.'
'Perera, Inoka C.'
'Fronczek, Frank R.'
'Sameera, W. M. C.'
'Perera, Theshini'

_publ_section_title
;
 Synthesis, characterization and biological evaluation of dipicolylamine
 sulfonamide derivatized platinum complexes as potential anticancer agents
;
_journal_issue 29
_journal_name_full 'RSC Advances'
_journal_page_first 17658
_journal_page_last 17668
_journal_paper_doi 10.1039/D1RA00842K
_journal_volume 11
_journal_year 2021
_chemical_formula_moiety 'C22 H19 N3 O2 S'
_chemical_formula_sum 'C22 H19 N3 O2 S'
_chemical_formula_weight 389.46
_space_group_crystal_system monoclinic
_space_group_IT_number 14
_space_group_name_Hall '-P 2ybc'
_space_group_name_H-M_alt 'P 1 21/c 1'
_atom_sites_solution_hydrogens geom
_audit_creation_method SHELXL-2014/7
_audit_update_record
;
2018-09-12 deposited with the CCDC.	2021-05-04 downloaded from the CCDC.
;
_cell_angle_alpha 90
_cell_angle_beta 114.2072(18)
_cell_angle_gamma 90
_cell_formula_units_Z 4
_cell_length_a 20.8714(8)
_cell_length_b 5.6704(2)
_cell_length_c 17.1989(6)
_cell_measurement_reflns_used 9840
_cell_measurement_temperature 90.0(5)
_cell_measurement_theta_max 37.05
_cell_measurement_theta_min 3.19
_cell_volume 1856.49(12)
_computing_cell_refinement 'Bruker SAINT'
_computing_data_collection 'Bruker APEX3'
_computing_data_reduction 'Bruker SAINT'
_computing_structure_refinement 'SHELXL-2014/7 (Sheldrick, 2014)'
_computing_structure_solution 'SHELXS-97 (Sheldrick, 2008)'
_diffrn_ambient_temperature 90.0(5)
_diffrn_measured_fraction_theta_full 1.000
_diffrn_measured_fraction_theta_max 0.995
_diffrn_measurement_device_type 'Bruker Kappa APEX-II DUO'
_diffrn_measurement_method '\f and \w scans'
_diffrn_radiation_monochromator 'TRIUMPH curved graphite'
_diffrn_radiation_source 'fine-focus sealed tube'
_diffrn_radiation_type MoK\a
_diffrn_radiation_wavelength 0.71073
_diffrn_reflns_av_R_equivalents 0.0221
_diffrn_reflns_av_unetI/netI 0.0178
_diffrn_reflns_Laue_measured_fraction_full 1.000
_diffrn_reflns_Laue_measured_fraction_max 0.995
_diffrn_reflns_limit_h_max 35
_diffrn_reflns_limit_h_min -34
_diffrn_reflns_limit_k_max 9
_diffrn_reflns_limit_k_min -9
_diffrn_reflns_limit_l_max 21
_diffrn_reflns_limit_l_min -29
_diffrn_reflns_number 49006
_diffrn_reflns_point_group_measured_fraction_full 1.000
_diffrn_reflns_point_group_measured_fraction_max 0.995
_diffrn_reflns_theta_full 25.000
_diffrn_reflns_theta_max 37.046
_diffrn_reflns_theta_min 1.070
_exptl_absorpt_coefficient_mu 0.198
_exptl_absorpt_correction_T_max 0.986
_exptl_absorpt_correction_T_min 0.921
_exptl_absorpt_correction_type multi-scan
_exptl_absorpt_process_details 'SADABS (Sheldrick, 2004)'
_exptl_crystal_colour colourless
_exptl_crystal_density_diffrn 1.393
_exptl_crystal_description lath
_exptl_crystal_F_000 816
_exptl_crystal_size_max 0.480
_exptl_crystal_size_mid 0.310
_exptl_crystal_size_min 0.070
_refine_diff_density_max 0.679
_refine_diff_density_min -0.256
_refine_diff_density_rms 0.067
_refine_ls_extinction_method none
_refine_ls_goodness_of_fit_ref 1.057
_refine_ls_hydrogen_treatment constr
_refine_ls_matrix_type full
_refine_ls_number_parameters 253
_refine_ls_number_reflns 9447
_refine_ls_number_restraints 0
_refine_ls_restrained_S_all 1.057
_refine_ls_R_factor_all 0.0418
_refine_ls_R_factor_gt 0.0352
_refine_ls_shift/su_max 0.001
_refine_ls_shift/su_mean 0.000
_refine_ls_structure_factor_coef Fsqd
_refine_ls_weighting_details 'w=1/[\s^2^(Fo^2^)+(0.0542P)^2^+0.5444P] where P=(Fo^2^+2Fc^2^)/3'
_refine_ls_weighting_scheme calc
_refine_ls_wR_factor_gt 0.0974
_refine_ls_wR_factor_ref 0.1024
_reflns_Friedel_coverage 0.000
_reflns_number_gt 8248
_reflns_number_total 9447
_reflns_threshold_expression 'I > 2\s(I)'
_cod_data_source_file d1ra00842k2.cif
_cod_data_source_block Himali38
_cod_original_sg_symbol_H-M 'P 21/c'
_cod_database_code 7242867
_shelx_shelxl_version_number 2014/7
_shelx_space_group_comment
;
The symmetry employed for this shelxl refinement is uniquely defined
by the following loop, which should always be used as a source of
symmetry information in preference to the above space-group names.
They are only intended as comments.
;
_shelx_estimated_absorpt_t_min 0.911
_shelx_estimated_absorpt_t_max 0.986

loop_
_space_group_symop_operation_xyz
'x, y, z'
'-x, y+1/2, -z+1/2'
'-x, -y, -z'
'x, -y-1/2, z-1/2'

loop_
_atom_site_label
_atom_site_type_symbol
_atom_site_fract_x
_atom_site_fract_y
_atom_site_fract_z
_atom_site_U_iso_or_equiv
_atom_site_adp_type
_atom_site_occupancy
_atom_site_site_symmetry_order
_atom_site_calc_flag
_atom_site_refinement_flags_posn
_atom_site_refinement_flags_adp
_atom_site_refinement_flags_occupancy
_atom_site_disorder_assembly
_atom_site_disorder_group
S1 S 0.30266(2) 0.34838(3) 0.31303(2) 0.01154(4) Uani 1 1 d . . . . .
O1 O 0.26435(3) 0.16310(9) 0.25611(4) 0.01610(10) Uani 1 1 d . . . . .
O2 O 0.35525(3) 0.29034(12) 0.39583(4) 0.01986(11) Uani 1 1 d . . . . .
N1 N 0.18687(4) 0.85514(12) 0.45085(5) 0.02020(12) Uani 1 1 d . . . . .
N2 N 0.24504(3) 0.51454(11) 0.32780(4) 0.01284(9) Uani 1 1 d . . . . .
N3 N 0.08437(4) 0.41001(14) 0.13638(4) 0.02051(12) Uani 1 1 d . . . . .
C1 C 0.14903(5) 0.84296(15) 0.49802(7) 0.02483(16) Uani 1 1 d . . . . .
H1 H 0.1217 0.9763 0.4987 0.030 Uiso 1 1 calc R U . . .
C2 C 0.14756(4) 0.64850(16) 0.54546(5) 0.02136(15) Uani 1 1 d . . . . .
H2 H 0.1204 0.6493 0.5783 0.026 Uiso 1 1 calc R U . . .
C3 C 0.18653(4) 0.45193(16) 0.54412(5) 0.02057(14) Uani 1 1 d . . . . .
H3 H 0.1871 0.3156 0.5765 0.025 Uiso 1 1 calc R U . . .
C4 C 0.22483(4) 0.45868(14) 0.49438(5) 0.01854(13) Uani 1 1 d . . . . .
H4 H 0.2510 0.3252 0.4908 0.022 Uiso 1 1 calc R U . . .
C5 C 0.22419(4) 0.66463(12) 0.44986(4) 0.01371(11) Uani 1 1 d . . . . .
C6 C 0.26833(4) 0.68366(14) 0.39925(5) 0.01699(12) Uani 1 1 d . . . . .
H6A H 0.2650 0.8459 0.3767 0.020 Uiso 1 1 calc R U . . .
H6B H 0.3181 0.6527 0.4372 0.020 Uiso 1 1 calc R U . . .
C7 C 0.18350(4) 0.58080(13) 0.25026(5) 0.01578(12) Uani 1 1 d . . . . .
H7A H 0.1991 0.6100 0.2040 0.019 Uiso 1 1 calc R U . . .
H7B H 0.1642 0.7306 0.2612 0.019 Uiso 1 1 calc R U . . .
C8 C 0.12540(4) 0.39919(13) 0.22001(5) 0.01456(11) Uani 1 1 d . . . . .
C9 C 0.11450(4) 0.23756(14) 0.27437(5) 0.01815(13) Uani 1 1 d . . . . .
H9 H 0.1448 0.2341 0.3333 0.022 Uiso 1 1 calc R U . . .
C10 C 0.05844(4) 0.08139(15) 0.24059(6) 0.02184(14) Uani 1 1 d . . . . .
H10 H 0.0496 -0.0302 0.2762 0.026 Uiso 1 1 calc R U . . .
C11 C 0.01556(4) 0.09080(17) 0.15417(6) 0.02443(16) Uani 1 1 d . . . . .
H11 H -0.0231 -0.0137 0.1293 0.029 Uiso 1 1 calc R U . . .
C12 C 0.03076(5) 0.25722(19) 0.10494(6) 0.02569(17) Uani 1 1 d . . . . .
H12 H 0.0015 0.2632 0.0457 0.031 Uiso 1 1 calc R U . . .
C13 C 0.34407(3) 0.51736(11) 0.26031(4) 0.01124(10) Uani 1 1 d . . . . .
C14 C 0.34710(3) 0.42986(12) 0.18749(4) 0.01187(10) Uani 1 1 d . . . . .
H14 H 0.3236 0.2872 0.1631 0.014 Uiso 1 1 calc R U . . .
C15 C 0.38556(3) 0.55346(11) 0.14867(4) 0.01095(10) Uani 1 1 d . . . . .
C16 C 0.39342(4) 0.46295(13) 0.07619(4) 0.01324(11) Uani 1 1 d . . . . .
H16 H 0.3709 0.3197 0.0510 0.016 Uiso 1 1 calc R U . . .
C17 C 0.43342(4) 0.58090(14) 0.04217(4) 0.01458(11) Uani 1 1 d . . . . .
H17 H 0.4389 0.5175 -0.0059 0.017 Uiso 1 1 calc R U . . .
C18 C 0.46644(4) 0.79591(14) 0.07822(5) 0.01576(12) Uani 1 1 d . . . . .
H18 H 0.4941 0.8761 0.0544 0.019 Uiso 1 1 calc R U . . .
C19 C 0.45875(4) 0.88976(13) 0.14757(5) 0.01466(11) Uani 1 1 d . . . . .
H19 H 0.4805 1.0359 0.1707 0.018 Uiso 1 1 calc R U . . .
C20 C 0.41869(3) 0.77045(11) 0.18503(4) 0.01135(10) Uani 1 1 d . . . . .
C21 C 0.41292(4) 0.85734(12) 0.25942(4) 0.01321(11) Uani 1 1 d . . . . .
H21 H 0.4341 1.0036 0.2832 0.016 Uiso 1 1 calc R U . . .
C22 C 0.37715(4) 0.73288(12) 0.29722(4) 0.01304(10) Uani 1 1 d . . . . .
H22 H 0.3745 0.7903 0.3477 0.016 Uiso 1 1 calc R U . . .

loop_
_atom_site_aniso_label
_atom_site_aniso_U_11
_atom_site_aniso_U_22
_atom_site_aniso_U_33
_atom_site_aniso_U_23
_atom_site_aniso_U_13
_atom_site_aniso_U_12
S1 0.01264(7) 0.01219(7) 0.01181(7) 0.00243(5) 0.00707(5) 0.00144(5)
O1 0.0207(2) 0.0114(2) 0.0209(2) -0.00214(17) 0.0133(2) -0.00242(17)
O2 0.0164(2) 0.0274(3) 0.0153(2) 0.0097(2) 0.00604(19) 0.0048(2)
N1 0.0244(3) 0.0151(3) 0.0264(3) -0.0008(2) 0.0158(3) 0.0018(2)
N2 0.0128(2) 0.0149(2) 0.0121(2) -0.00146(18) 0.00646(18) 0.00084(18)
N3 0.0166(3) 0.0284(3) 0.0168(3) 0.0001(2) 0.0072(2) -0.0042(2)
C1 0.0265(4) 0.0207(3) 0.0359(4) -0.0056(3) 0.0215(4) 0.0012(3)
C2 0.0210(3) 0.0293(4) 0.0188(3) -0.0077(3) 0.0132(3) -0.0062(3)
C3 0.0210(3) 0.0266(4) 0.0158(3) 0.0043(3) 0.0092(3) -0.0013(3)
C4 0.0194(3) 0.0189(3) 0.0207(3) 0.0046(3) 0.0117(3) 0.0036(2)
C5 0.0160(3) 0.0142(3) 0.0132(2) -0.0021(2) 0.0083(2) -0.0008(2)
C6 0.0212(3) 0.0172(3) 0.0174(3) -0.0055(2) 0.0129(3) -0.0057(2)
C7 0.0136(3) 0.0142(3) 0.0183(3) 0.0032(2) 0.0053(2) 0.0011(2)
C8 0.0122(2) 0.0159(3) 0.0170(3) 0.0010(2) 0.0075(2) 0.0013(2)
C9 0.0154(3) 0.0183(3) 0.0208(3) 0.0042(2) 0.0075(2) 0.0002(2)
C10 0.0178(3) 0.0194(3) 0.0304(4) 0.0031(3) 0.0120(3) -0.0016(3)
C11 0.0181(3) 0.0264(4) 0.0299(4) -0.0041(3) 0.0109(3) -0.0064(3)
C12 0.0194(3) 0.0366(5) 0.0202(3) -0.0037(3) 0.0073(3) -0.0083(3)
C13 0.0120(2) 0.0115(2) 0.0115(2) 0.00040(19) 0.00621(19) 0.00017(18)
C14 0.0135(2) 0.0118(2) 0.0117(2) -0.00072(19) 0.0064(2) -0.00168(19)
C15 0.0115(2) 0.0117(2) 0.0101(2) 0.00019(18) 0.00490(19) -0.00089(18)
C16 0.0144(2) 0.0157(3) 0.0108(2) -0.0008(2) 0.0064(2) -0.0016(2)
C17 0.0143(3) 0.0195(3) 0.0111(2) 0.0019(2) 0.0064(2) -0.0003(2)
C18 0.0152(3) 0.0191(3) 0.0143(3) 0.0039(2) 0.0073(2) -0.0019(2)
C19 0.0147(3) 0.0140(3) 0.0156(3) 0.0021(2) 0.0065(2) -0.0026(2)
C20 0.0113(2) 0.0108(2) 0.0118(2) 0.00091(19) 0.00462(19) -0.00046(18)
C21 0.0143(2) 0.0113(2) 0.0144(3) -0.0018(2) 0.0063(2) -0.00118(19)
C22 0.0143(2) 0.0129(2) 0.0132(2) -0.0020(2) 0.0070(2) -0.0002(2)

loop_
_atom_type_symbol
_atom_type_description
_atom_type_scat_dispersion_real
_atom_type_scat_dispersion_imag
_atom_type_scat_source
C C 0.0033 0.0016 'International Tables Vol C Tables 4.2.6.8 and 6.1.1.4'
H H 0.0000 0.0000 'International Tables Vol C Tables 4.2.6.8 and 6.1.1.4'
N N 0.0061 0.0033 'International Tables Vol C Tables 4.2.6.8 and 6.1.1.4'
O O 0.0106 0.0060 'International Tables Vol C Tables 4.2.6.8 and 6.1.1.4'
S S 0.1246 0.1234 'International Tables Vol C Tables 4.2.6.8 and 6.1.1.4'

loop_
_geom_angle_atom_site_label_1
_geom_angle_atom_site_label_2
_geom_angle_atom_site_label_3
_geom_angle
_geom_angle_site_symmetry_1
_geom_angle_site_symmetry_3
_geom_angle_publ_flag
O2 S1 O1 119.64(4) . . ?
O2 S1 N2 106.94(3) . . ?
O1 S1 N2 106.83(3) . . ?
O2 S1 C13 107.29(3) . . ?
O1 S1 C13 107.43(3) . . ?
N2 S1 C13 108.30(3) . . ?
C5 N1 C1 117.09(7) . . ?
C7 N2 C6 117.13(6) . . ?
C7 N2 S1 115.64(5) . . ?
C6 N2 S1 119.61(5) . . ?
C8 N3 C12 117.61(7) . . ?
N1 C1 C2 123.93(8) . . ?
N1 C1 H1 118.0 . . ?
C2 C1 H1 118.0 . . ?
C1 C2 C3 118.53(7) . . ?
C1 C2 H2 120.7 . . ?
C3 C2 H2 120.7 . . ?
C2 C3 C4 118.53(8) . . ?
C2 C3 H3 120.7 . . ?
C4 C3 H3 120.7 . . ?
C3 C4 C5 118.86(7) . . ?
C3 C4 H4 120.6 . . ?
C5 C4 H4 120.6 . . ?
N1 C5 C4 123.03(7) . . ?
N1 C5 C6 116.53(7) . . ?
C4 C5 C6 120.42(6) . . ?
N2 C6 C5 111.32(6) . . ?
N2 C6 H6A 109.4 . . ?
C5 C6 H6A 109.4 . . ?
N2 C6 H6B 109.4 . . ?
C5 C6 H6B 109.4 . . ?
H6A C6 H6B 108.0 . . ?
N2 C7 C8 114.65(6) . . ?
N2 C7 H7A 108.6 . . ?
C8 C7 H7A 108.6 . . ?
N2 C7 H7B 108.6 . . ?
C8 C7 H7B 108.6 . . ?
H7A C7 H7B 107.6 . . ?
N3 C8 C9 122.83(7) . . ?
N3 C8 C7 114.06(6) . . ?
C9 C8 C7 123.10(7) . . ?
C10 C9 C8 118.66(7) . . ?
C10 C9 H9 120.7 . . ?
C8 C9 H9 120.7 . . ?
C11 C10 C9 119.08(8) . . ?
C11 C10 H10 120.5 . . ?
C9 C10 H10 120.5 . . ?
C10 C11 C12 118.13(8) . . ?
C10 C11 H11 120.9 . . ?
C12 C11 H11 120.9 . . ?
N3 C12 C11 123.68(8) . . ?
N3 C12 H12 118.2 . . ?
C11 C12 H12 118.2 . . ?
C14 C13 C22 121.57(6) . . ?
C14 C13 S1 119.14(5) . . ?
C22 C13 S1 119.17(5) . . ?
C13 C14 C15 119.77(6) . . ?
C13 C14 H14 120.1 . . ?
C15 C14 H14 120.1 . . ?
C16 C15 C14 121.70(6) . . ?
C16 C15 C20 119.22(6) . . ?
C14 C15 C20 119.06(6) . . ?
C17 C16 C15 120.50(6) . . ?
C17 C16 H16 119.7 . . ?
C15 C16 H16 119.7 . . ?
C16 C17 C18 120.38(6) . . ?
C16 C17 H17 119.8 . . ?
C18 C17 H17 119.8 . . ?
C19 C18 C17 120.36(6) . . ?
C19 C18 H18 119.8 . . ?
C17 C18 H18 119.8 . . ?
C18 C19 C20 120.64(6) . . ?
C18 C19 H19 119.7 . . ?
C20 C19 H19 119.7 . . ?
C19 C20 C21 121.77(6) . . ?
C19 C20 C15 118.88(6) . . ?
C21 C20 C15 119.31(6) . . ?
C22 C21 C20 120.83(6) . . ?
C22 C21 H21 119.6 . . ?
C20 C21 H21 119.6 . . ?
C21 C22 C13 119.42(6) . . ?
C21 C22 H22 120.3 . . ?
C13 C22 H22 120.3 . . ?

loop_
_geom_bond_atom_site_label_1
_geom_bond_atom_site_label_2
_geom_bond_distance
_geom_bond_site_symmetry_2
_geom_bond_publ_flag
S1 O2 1.4350(6) . ?
S1 O1 1.4352(6) . ?
S1 N2 1.6277(6) . ?
S1 C13 1.7692(6) . ?
N1 C5 1.3359(10) . ?
N1 C1 1.3462(11) . ?
N2 C7 1.4712(9) . ?
N2 C6 1.4752(9) . ?
N3 C8 1.3401(10) . ?
N3 C12 1.3412(11) . ?
C1 C2 1.3794(13) . ?
C1 H1 0.9500 . ?
C2 C3 1.3857(13) . ?
C2 H2 0.9500 . ?
C3 C4 1.3903(11) . ?
C3 H3 0.9500 . ?
C4 C5 1.3935(10) . ?
C4 H4 0.9500 . ?
C5 C6 1.5085(10) . ?
C6 H6A 0.9900 . ?
C6 H6B 0.9900 . ?
C7 C8 1.5115(10) . ?
C7 H7A 0.9900 . ?
C7 H7B 0.9900 . ?
C8 C9 1.3930(10) . ?
C9 C10 1.3904(11) . ?
C9 H9 0.9500 . ?
C10 C11 1.3865(13) . ?
C10 H10 0.9500 . ?
C11 C12 1.3886(14) . ?
C11 H11 0.9500 . ?
C12 H12 0.9500 . ?
C13 C14 1.3725(9) . ?
C13 C22 1.4191(9) . ?
C14 C15 1.4216(9) . ?
C14 H14 0.9500 . ?
C15 C16 1.4184(9) . ?
C15 C20 1.4243(9) . ?
C16 C17 1.3737(9) . ?
C16 H16 0.9500 . ?
C17 C18 1.4126(11) . ?
C17 H17 0.9500 . ?
C18 C19 1.3744(11) . ?
C18 H18 0.9500 . ?
C19 C20 1.4189(9) . ?
C19 H19 0.9500 . ?
C20 C21 1.4215(9) . ?
C21 C22 1.3697(10) . ?
C21 H21 0.9500 . ?
C22 H22 0.9500 . ?

loop_
_geom_torsion_atom_site_label_1
_geom_torsion_atom_site_label_2
_geom_torsion_atom_site_label_3
_geom_torsion_atom_site_label_4
_geom_torsion
_geom_torsion_site_symmetry_1
_geom_torsion_site_symmetry_2
_geom_torsion_site_symmetry_3
_geom_torsion_site_symmetry_4
_geom_torsion_publ_flag
O2 S1 N2 C7 -175.92(5) . . . . ?
O1 S1 N2 C7 -46.70(6) . . . . ?
C13 S1 N2 C7 68.74(6) . . . . ?
O2 S1 N2 C6 35.36(6) . . . . ?
O1 S1 N2 C6 164.58(5) . . . . ?
C13 S1 N2 C6 -79.98(6) . . . . ?
C5 N1 C1 C2 0.89(14) . . . . ?
N1 C1 C2 C3 -0.80(14) . . . . ?
C1 C2 C3 C4 -0.61(13) . . . . ?
C2 C3 C4 C5 1.83(12) . . . . ?
C1 N1 C5 C4 0.45(12) . . . . ?
C1 N1 C5 C6 -177.93(8) . . . . ?
C3 C4 C5 N1 -1.81(12) . . . . ?
C3 C4 C5 C6 176.50(7) . . . . ?
C7 N2 C6 C5 80.47(8) . . . . ?
S1 N2 C6 C5 -131.26(6) . . . . ?
N1 C5 C6 N2 -117.06(8) . . . . ?
C4 C5 C6 N2 64.52(9) . . . . ?
C6 N2 C7 C8 -126.69(7) . . . . ?
S1 N2 C7 C8 83.79(7) . . . . ?
C12 N3 C8 C9 0.05(12) . . . . ?
C12 N3 C8 C7 -178.79(8) . . . . ?
N2 C7 C8 N3 -154.76(7) . . . . ?
N2 C7 C8 C9 26.40(10) . . . . ?
N3 C8 C9 C10 -0.34(12) . . . . ?
C7 C8 C9 C10 178.40(7) . . . . ?
C8 C9 C10 C11 0.29(12) . . . . ?
C9 C10 C11 C12 0.02(13) . . . . ?
C8 N3 C12 C11 0.28(14) . . . . ?
C10 C11 C12 N3 -0.32(15) . . . . ?
O2 S1 C13 C14 116.74(6) . . . . ?
O1 S1 C13 C14 -13.10(6) . . . . ?
N2 S1 C13 C14 -128.15(5) . . . . ?
O2 S1 C13 C22 -59.34(6) . . . . ?
O1 S1 C13 C22 170.82(5) . . . . ?
N2 S1 C13 C22 55.77(6) . . . . ?
C22 C13 C14 C15 1.57(10) . . . . ?
S1 C13 C14 C15 -174.42(5) . . . . ?
C13 C14 C15 C16 176.39(6) . . . . ?
C13 C14 C15 C20 -1.79(10) . . . . ?
C14 C15 C16 C17 -177.14(6) . . . . ?
C20 C15 C16 C17 1.04(10) . . . . ?
C15 C16 C17 C18 -0.93(11) . . . . ?
C16 C17 C18 C19 -0.18(11) . . . . ?
C17 C18 C19 C20 1.18(11) . . . . ?
C18 C19 C20 C21 176.66(7) . . . . ?
C18 C19 C20 C15 -1.04(10) . . . . ?
C16 C15 C20 C19 -0.06(10) . . . . ?
C14 C15 C20 C19 178.17(6) . . . . ?
C16 C15 C20 C21 -177.82(6) . . . . ?
C14 C15 C20 C21 0.41(9) . . . . ?
C19 C20 C21 C22 -176.43(7) . . . . ?
C15 C20 C21 C22 1.26(10) . . . . ?
C20 C21 C22 C13 -1.53(10) . . . . ?
C14 C13 C22 C21 0.11(10) . . . . ?
S1 C13 C22 C21 176.09(5) . . . . ?
